data_8104308
loop_
_publ_author_name
'Hartmann, P.'

_publ_section_title
;
 A uniform description of phenakite type structures as superstructures of
 beta-Si3N4
;
_journal_name_full 'Zeitschrift fuer Kristallographie (149,1979-)'
_journal_page_first 139
_journal_page_last 143
_journal_volume 187
_journal_year 1989
_chemical_formula_sum 'N4 Si3'
_chemical_name_systematic 'Si3 N4'
_space_group_IT_number 173
_symmetry_space_group_name_Hall 'P 6c'
_symmetry_space_group_name_H-M 'P 63'
_cell_angle_alpha 90
_cell_angle_beta 90
_cell_angle_gamma 120
_cell_formula_units_Z 6
_cell_length_a 13.155
_cell_length_b 13.155
_cell_length_c 8.706
_cell_volume 1304.761
_citation_journal_id_ASTM ZEKRDZ
_cod_data_source_file Hartmann_ZEKRDZ_1989_1961.cif
_cod_data_source_block N4Si3
_cod_database_code 8104308

loop_
_symmetry_equiv_pos_as_xyz
x,y,z
x-y,x,z+1/2
-y,x-y,z
-x,-y,z+1/2
-x+y,-x,z
y,-x+y,z+1/2

loop_
_atom_site_label
_atom_site_type_symbol
_atom_site_fract_x
_atom_site_fract_y
_atom_site_fract_z
_atom_site_occupancy
_atom_site_U_iso_or_equiv
N1 N-3 0.3333 0.3333 0.2464 1 0.0
N2 N-3 0.2097 0.1197 0.0876 1 0.0
Si3 Si+4 0.2124 0.1934 0.9167 1 0.0
N3 N-3 0.2097 0.1197 0.4209 1 0.0
Si2 Si+4 0.2124 0.1934 0.5833 1 0.0
Si1 Si+4 0.2124 0.1934 0.25 1 0.0
N4 N-3 0.2097 0.1197 0.7457 1 0.0
